data_7100058
loop_
_publ_author_name
'Md. Akhtaruzzman'
'N. Kamata'
'J.-I. Nishida'
'S. Ando'
'H. Tada'
'M. Tomura'
'Y. Yamashita'

_publ_section_title
;
Syntheis, Characterization, and FET Properties of
Novel Dithiazolylbenzothiadiazole Derivatives
;
_journal_name_full 'Chemical Communications'
_journal_paper_doi 10.1039/b503814f
_journal_year 2005
_chemical_formula_moiety 'C12 H6 N4 S3 '
_chemical_formula_sum 'C12 H6 N4 S3'
_chemical_formula_weight 302.39
_space_group_IT_number 14
_symmetry_cell_setting monoclinic
_symmetry_space_group_name_Hall '-P 2ybc'
_symmetry_space_group_name_H-M 'P 1 21/c 1'
_cell_angle_alpha 90
_cell_angle_beta 90.62(5)
_cell_angle_gamma 90
_cell_formula_units_Z 4
_cell_length_a 4.941(6)
_cell_length_b 17.81(2)
_cell_length_c 13.56(2)
_cell_measurement_temperature 93.2
_cell_volume 1193(9)
_exptl_crystal_density_diffrn 1.683
_cod_original_sg_symbol_H-M 'P 21/c'
_cod_original_formula_sum 'C12 H6 N4 S3 '
_cod_database_code 7100058

loop_
_symmetry_equiv_pos_as_xyz
x,y,z
-x,1/2+y,1/2-z
-x,-y,-z
x,1/2-y,1/2+z

loop_
_atom_site_label
_atom_site_type_symbol
_atom_site_fract_x
_atom_site_fract_y
_atom_site_fract_z
_atom_site_U_iso_or_equiv
_atom_site_adp_type
_atom_site_occupancy
_atom_site_calc_flag
_atom_site_refinement_flags
_atom_site_disorder_assembly
_atom_site_disorder_group
S(1) S 0.0199(1) 0.16641(4) 0.39464(4) 0.0229(2) Uani 1.00 d . . .
S(2) S 0.6537(1) 0.33508(4) 0.47340(4) 0.0203(2) Uani 1.00 d . . .
S(3) S -0.3856(1) 0.02204(4) 0.61895(5) 0.0243(2) Uani 1.00 d . . .
N(1) N 0.2496(4) 0.2193(1) 0.4443(1) 0.0204(5) Uani 1.00 d . . .
N(2) N -0.0996(4) 0.1246(1) 0.4908(1) 0.0203(5) Uani 1.00 d . . .
N(3) N 0.7722(4) 0.3277(1) 0.6584(1) 0.0204(5) Uani 1.00 d . . .
N(4) N -0.2445(4) 0.0620(1) 0.7937(1) 0.0208(6) Uani 1.00 d . . .
C(1) C 0.0412(5) 0.1521(1) 0.5692(2) 0.0175(6) Uani 1.00 d . . .
C(2) C 0.0039(5) 0.1313(1) 0.6696(2) 0.0164(6) Uani 1.00 d . . .
C(3) C 0.1686(5) 0.1669(1) 0.7377(2) 0.0182(6) Uani 1.00 d . . .
C(4) C 0.3649(5) 0.2202(1) 0.7109(2) 0.0179(6) Uani 1.00 d . . .
C(5) C 0.4078(4) 0.2422(1) 0.6148(2) 0.0162(6) Uani 1.00 d . . .
C(6) C 0.2408(5) 0.2064(1) 0.5418(2) 0.0176(6) Uani 1.00 d . . .
C(7) C 0.6092(5) 0.2986(1) 0.5913(2) 0.0162(6) Uani 1.00 d . . .
C(8) C 0.9398(5) 0.3796(1) 0.6167(2) 0.0216(7) Uani 1.00 d . . .
C(9) C 0.9062(5) 0.3918(1) 0.5189(2) 0.0224(7) Uani 1.00 d . . .
C(10) C -0.1944(5) 0.0760(1) 0.7002(2) 0.0177(6) Uani 1.00 d . . .
C(11) C -0.4399(5) 0.0081(1) 0.8025(2) 0.0221(7) Uani 1.00 d . . .
C(12) C -0.5366(5) -0.0206(2) 0.7167(2) 0.0236(7) Uani 1.00 d . . .
H(1) H 0.1485 0.1548 0.8060 0.0235 Uiso 1.00 calc . . .
H(2) H 0.4749 0.2426 0.7623 0.0235 Uiso 1.00 calc . . .
H(3) H 1.0750 0.4055 0.6553 0.0277 Uiso 1.00 calc . . .
H(4) H 1.0096 0.4270 0.4804 0.0274 Uiso 1.00 calc . . .
H(5) H -0.5031 -0.0085 0.8653 0.0273 Uiso 1.00 calc . . .
H(6) H -0.6715 -0.0596 0.7118 0.0299 Uiso 1.00 calc . . .

loop_
_atom_site_aniso_label
_atom_site_aniso_U_11
_atom_site_aniso_U_22
_atom_site_aniso_U_33
_atom_site_aniso_U_12
_atom_site_aniso_U_13
_atom_site_aniso_U_23
S(1) 0.0272(3) 0.0277(4) 0.0137(3) -0.0046(3) -0.0014(2) -0.0005(3)
S(2) 0.0205(3) 0.0251(4) 0.0152(3) -0.0025(3) 0.0008(2) 0.0017(2)
S(3) 0.0285(4) 0.0259(4) 0.0185(3) -0.0057(3) -0.0011(3) -0.0021(3)
N(1) 0.021(1) 0.024(1) 0.0154(10) 0.0003(9) 0.0013(8) -0.0012(9)
N(2) 0.020(1) 0.025(1) 0.0158(10) 0.0002(9) 0.0005(8) -0.0001(9)
N(3) 0.020(1) 0.023(1) 0.0180(10) 0.0006(9) -0.0018(8) -0.0020(9)
N(4) 0.022(1) 0.024(1) 0.017(1) -0.0002(9) 0.0003(9) 0.0014(9)
C(1) 0.016(1) 0.021(1) 0.016(1) 0.005(1) 0.0011(9) -0.0031(10)
C(2) 0.015(1) 0.018(1) 0.016(1) 0.004(1) 0.0033(9) -0.0001(9)
C(3) 0.018(1) 0.023(1) 0.014(1) 0.003(1) 0.0017(9) 0.0013(10)
C(4) 0.016(1) 0.023(1) 0.014(1) 0.004(1) 0.0009(9) -0.0022(10)
C(5) 0.014(1) 0.019(1) 0.016(1) 0.0030(10) 0.0007(9) -0.0004(9)
C(6) 0.019(1) 0.020(1) 0.014(1) 0.004(1) -0.0009(10) -0.0014(9)
C(7) 0.017(1) 0.018(1) 0.014(1) 0.0037(10) 0.0019(9) 0.0017(9)
C(8) 0.020(1) 0.021(1) 0.024(1) 0.001(1) -0.002(1) -0.004(1)
C(9) 0.023(1) 0.020(1) 0.024(1) 0.000(1) 0.002(1) -0.002(1)
C(10) 0.018(1) 0.019(1) 0.016(1) 0.004(1) -0.0013(10) -0.0018(10)
C(11) 0.023(1) 0.022(1) 0.021(1) 0.000(1) 0.002(1) 0.004(1)
C(12) 0.021(1) 0.025(1) 0.025(1) -0.006(1) 0.005(1) 0.003(1)

loop_
_geom_bond_atom_site_label_1
_geom_bond_atom_site_label_2
_geom_bond_distance
_geom_bond_site_symmetry_1
_geom_bond_site_symmetry_2
_geom_bond_publ_flag
S(1) N(1) 1.617(2) . . yes
S(1) N(2) 1.619(2) . . yes
S(2) C(7) 1.742(2) . . yes
S(2) C(9) 1.715(3) . . yes
S(3) C(10) 1.735(2) . . yes
S(3) C(12) 1.707(3) . . yes
N(1) C(6) 1.343(3) . . yes
N(2) C(1) 1.355(3) . . yes
N(3) C(7) 1.315(3) . . yes
N(3) C(8) 1.368(3) . . yes
N(4) C(10) 1.318(3) . . yes
N(4) C(11) 1.368(3) . . yes
C(1) C(2) 1.425(3) . . yes
C(1) C(6) 1.433(4) . . yes
C(2) C(3) 1.379(3) . . yes
C(2) C(10) 1.453(4) . . yes
C(3) C(4) 1.408(4) . . yes
C(4) C(5) 1.379(3) . . yes
C(5) C(6) 1.432(3) . . yes
C(5) C(7) 1.451(3) . . yes
C(8) C(9) 1.352(3) . . yes
C(11) C(12) 1.353(3) . . yes

loop_
_cod_related_entry_id
_cod_related_entry_database
_cod_related_entry_code
1 ChemSpider 21150383
